data_4342738
loop_
_publ_author_name
'Poirier, St\'ephanie'
'Roberts, Ryan J.'
'Le, Debbie'
'Leznoff, Daniel B.'
'Reber, Christian'

_publ_section_title
;
 Interpreting Effects of Structure Variations Induced by Temperature and
 Pressure on Luminescence Spectra of Platinum(II) Bis(dithiocarbamate)
 Compounds.
;
_journal_issue 8
_journal_name_full 'Inorganic chemistry'
_journal_page_first 3728
_journal_page_last 3735
_journal_paper_doi 10.1021/ic5025718
_journal_volume 54
_journal_year 2015
_chemical_formula_moiety 'C22 H16 N6 Pt S4'
_chemical_formula_sum 'C22 H16 N6 Pt S4'
_chemical_formula_weight 687.77
_space_group_IT_number 14
_space_group_name_H-M_alt 'P 1 21/n 1'
_symmetry_cell_setting monoclinic
_symmetry_space_group_name_Hall '-P 2yn'
_symmetry_space_group_name_H-M 'P 1 21/n 1'
_atom_sites_solution_hydrogens geom
_cell_angle_alpha 90
_cell_angle_beta 115.626(3)
_cell_angle_gamma 90
_cell_formula_units_Z 4
_cell_length_a 14.908(3)
_cell_length_b 11.805(3)
_cell_length_c 14.952(4)
_cell_measurement_reflns_used 5541
_cell_measurement_temperature 296(2)
_cell_measurement_theta_max 25.35
_cell_measurement_theta_min 3.03
_cell_volume 2372.6(10)
_computing_cell_refinement 'Bruker SAINT'
_computing_data_collection 'Bruker APEX2'
_computing_data_reduction 'Bruker SAINT'
_computing_structure_solution
; 
 SHELXL-2013 (Sheldrick, 2013)
;
_diffrn_ambient_temperature 296(2)
_diffrn_measured_fraction_theta_max 1.001
_diffrn_measurement_device_type 'Bruker APEX-II CCD'
_diffrn_measurement_method '\f and \w scans'
_diffrn_radiation_monochromator graphite
_diffrn_radiation_type 'Mo K\a'
_diffrn_radiation_wavelength 0.71073
_diffrn_reflns_av_R_equivalents 0.1016
_diffrn_reflns_Laue_measured_fraction_full 0.998
_diffrn_reflns_limit_h_max 17
_diffrn_reflns_limit_h_min -17
_diffrn_reflns_limit_k_max 14
_diffrn_reflns_limit_k_min -13
_diffrn_reflns_limit_l_max 18
_diffrn_reflns_limit_l_min -18
_diffrn_reflns_number 18586
_diffrn_reflns_theta_full 25.242
_diffrn_reflns_theta_max 25.346
_diffrn_reflns_theta_min 1.510
_exptl_absorpt_coefficient_mu 6.290
_exptl_absorpt_correction_T_max 0.694
_exptl_absorpt_correction_T_min 0.540
_exptl_absorpt_correction_type multi-scan
_exptl_absorpt_process_details '(Sheldrich , 1996)'
_exptl_crystal_colour yellow
_exptl_crystal_density_diffrn 1.925
_exptl_crystal_description plate
_exptl_crystal_F_000 1328
_exptl_crystal_size_max 0.168
_exptl_crystal_size_mid 0.083
_exptl_crystal_size_min 0.058
_refine_diff_density_max 3.167
_refine_diff_density_min -3.472
_refine_ls_extinction_method none
_refine_ls_goodness_of_fit_ref 1.092
_refine_ls_hydrogen_treatment constr
_refine_ls_matrix_type full
_refine_ls_number_parameters 299
_refine_ls_number_reflns 4328
_refine_ls_number_restraints 88
_refine_ls_restrained_S_all 1.081
_refine_ls_R_factor_all 0.0949
_refine_ls_R_factor_gt 0.0694
_refine_ls_shift/su_max 0.001
_refine_ls_shift/su_mean 0.000
_refine_ls_structure_factor_coef Fsqd
_refine_ls_weighting_details
;
 w=1/[\s^2^(Fo^2^)+(0.0758P)^2^]
 where P=(Fo^2^+2Fc^2^)/3
;
_refine_ls_weighting_scheme calc
_refine_ls_wR_factor_gt 0.1438
_refine_ls_wR_factor_ref 0.1562
_reflns_Friedel_coverage 0.000
_reflns_number_gt 3177
_reflns_number_total 4330
_reflns_threshold_expression 'I > 2\s(I)'
_cod_data_source_file ic5025718_si_002.cif
_cod_data_source_block Pt(dopdtc)2_296K
_cod_depositor_comments
;
The following automatic conversions were performed:

'_symmetry_cell_setting' value 'Monoclinic' changed to 'monoclinic'
according to
/usr/data/users/saulius/crontab/automatic-downloads/rss-feeds/ACS/lib/dictionaries/cif_core.dic
dictionary named 'cif_core.dic' version 2.4.2 from 2011-04-26.

'_exptl_absorpt_correction_type' value 'Multi-scan' changed to
'multi-scan' according to
/usr/data/users/saulius/crontab/automatic-downloads/rss-feeds/ACS/lib/dictionaries/cif_core.dic
dictionary named 'cif_core.dic' version 2.4.2 from 2011-04-26.

Automatic conversion script
Id: cif_fix_values 3143 2015-03-26 13:38:13Z robertas 

 Adding full bibliography for 4342737--4342738.cif.
;
_cod_database_code 4342738

loop_
_space_group_symop_operation_xyz
'x, y, z'
'-x+1/2, y+1/2, -z+1/2'
'-x, -y, -z'
'x-1/2, -y-1/2, z-1/2'

loop_
_atom_site_label
_atom_site_type_symbol
_atom_site_fract_x
_atom_site_fract_y
_atom_site_fract_z
_atom_site_U_iso_or_equiv
_atom_site_adp_type
_atom_site_occupancy
_atom_site_site_symmetry_order
_atom_site_calc_flag
_atom_site_refinement_flags_posn
_atom_site_refinement_flags_adp
Pt1 Pt 0.50941(4) 0.31580(4) 0.50338(4) 0.0332(2) Uani 1 1 d . U
S1 S 0.6260(3) 0.3001(5) 0.4394(4) 0.0478(13) Uani 1 1 d . U
S2 S 0.6521(3) 0.4039(4) 0.6176(3) 0.0369(10) Uani 1 1 d . U
S3 S 0.3741(3) 0.2099(4) 0.3966(3) 0.0411(10) Uani 1 1 d . U
S4 S 0.3963(3) 0.3203(3) 0.5726(4) 0.0384(11) Uani 1 1 d . U
N1 N 0.8041(10) 0.3844(11) 0.5641(11) 0.035(3) Uani 1 1 d . U
N2 N 0.8813(12) 0.4254(12) 0.4620(13) 0.055(4) Uani 1 1 d . U
N3 N 0.9558(10) 0.3921(12) 0.7065(12) 0.040(3) Uani 1 1 d . U
N4 N 0.2491(10) 0.1643(10) 0.4799(11) 0.033(3) Uani 1 1 d . U
N5 N 0.1039(10) 0.0913(13) 0.3570(12) 0.045(4) Uani 1 1 d . U
N6 N 0.2228(13) 0.0841(14) 0.6086(13) 0.060(4) Uani 1 1 d . U
C1 C 0.7068(11) 0.3667(13) 0.5429(13) 0.030(3) Uani 1 1 d . U
C2 C 0.8477(11) 0.3449(13) 0.4997(13) 0.032(3) Uani 1 1 d . U
C3 C 0.8562(17) 0.2336(16) 0.4872(17) 0.057(6) Uani 1 1 d . U
H3 H 0.8334 0.1803 0.5184 0.069 Uiso 1 1 calc R U
C4 C 0.900(2) 0.2002(19) 0.426(2) 0.074(8) Uani 1 1 d . U
H4 H 0.9052 0.1238 0.4132 0.089 Uiso 1 1 calc R U
C5 C 0.9361(15) 0.2797(17) 0.3854(18) 0.051(5) Uani 1 1 d . U
H5 H 0.9664 0.2601 0.3448 0.061 Uiso 1 1 calc R U
C6 C 0.9258(15) 0.3922(19) 0.4064(17) 0.062(6) Uani 1 1 d . U
H6 H 0.9517 0.4476 0.3799 0.074 Uiso 1 1 calc R U
C7 C 0.8705(12) 0.4437(15) 0.6498(13) 0.030(3) Uani 1 1 d . U
C8 C 0.8465(14) 0.5497(17) 0.6747(15) 0.041(4) Uani 1 1 d . U
H8 H 0.7862 0.5838 0.6342 0.049 Uiso 1 1 calc R U
C9 C 0.9114(14) 0.6031(16) 0.7581(15) 0.049(4) Uani 1 1 d . U
H9 H 0.8972 0.6742 0.7757 0.059 Uiso 1 1 calc R U
C10 C 0.9977(14) 0.5486(17) 0.8149(14) 0.052(4) Uani 1 1 d . U
H10 H 1.0429 0.5815 0.8736 0.062 Uiso 1 1 calc R U
C11 C 1.0184(14) 0.4452(16) 0.7860(14) 0.051(4) Uani 1 1 d . U
H11 H 1.0795 0.4116 0.8244 0.061 Uiso 1 1 calc R U
C12 C 0.3283(11) 0.2252(13) 0.4818(11) 0.026(3) Uani 1 1 d . U
C13 C 0.2026(12) 0.0784(15) 0.4098(13) 0.027(3) Uani 1 1 d . U
C14 C 0.2553(15) -0.0153(14) 0.3988(15) 0.040(4) Uani 1 1 d . U
H14 H 0.3234 -0.0243 0.4366 0.048 Uiso 1 1 calc R U
C15 C 0.1981(16) -0.0935(17) 0.3273(16) 0.050(4) Uani 1 1 d . U
H15 H 0.2298 -0.1560 0.3159 0.060 Uiso 1 1 calc R U
C16 C 0.1016(16) -0.0834(18) 0.2750(16) 0.058(5) Uani 1 1 d . U
H16 H 0.0655 -0.1374 0.2279 0.070 Uiso 1 1 calc R U
C17 C 0.0549(15) 0.0107(16) 0.2921(16) 0.052(5) Uani 1 1 d . U
H17 H -0.0137 0.0174 0.2565 0.062 Uiso 1 1 calc R U
C18 C 0.2146(10) 0.1789(13) 0.5551(12) 0.031(3) Uani 1 1 d . U
C19 C 0.1772(13) 0.2826(17) 0.5666(16) 0.046(4) Uani 1 1 d . U
H19 H 0.1747 0.3449 0.5275 0.055 Uiso 1 1 calc R U
C20 C 0.1440(15) 0.288(2) 0.6392(19) 0.066(6) Uani 1 1 d . U
H20 H 0.1211 0.3562 0.6521 0.079 Uiso 1 1 calc R U
C21 C 0.144(2) 0.196(2) 0.691(2) 0.087(8) Uani 1 1 d . U
H21 H 0.1164 0.1989 0.7359 0.105 Uiso 1 1 calc R U
C22 C 0.189(2) 0.092(2) 0.6762(19) 0.082(7) Uani 1 1 d . U
H22 H 0.1929 0.0291 0.7155 0.098 Uiso 1 1 calc R U

loop_
_atom_site_aniso_label
_atom_site_aniso_U_11
_atom_site_aniso_U_22
_atom_site_aniso_U_33
_atom_site_aniso_U_23
_atom_site_aniso_U_13
_atom_site_aniso_U_12
Pt1 0.0278(5) 0.0433(3) 0.0313(5) -0.0005(3) 0.0155(2) -0.0073(3)
S1 0.037(2) 0.077(3) 0.038(3) -0.018(3) 0.024(2) -0.020(2)
S2 0.032(2) 0.048(2) 0.037(2) -0.010(2) 0.0209(17) -0.0060(18)
S3 0.038(2) 0.058(3) 0.034(2) -0.007(2) 0.0222(17) -0.0151(19)
S4 0.034(3) 0.044(2) 0.046(3) -0.009(2) 0.026(2) -0.009(2)
N1 0.040(6) 0.036(8) 0.036(8) -0.006(6) 0.023(5) -0.008(6)
N2 0.084(11) 0.037(7) 0.076(13) -0.003(8) 0.066(10) -0.010(8)
N3 0.035(7) 0.039(8) 0.046(9) -0.005(7) 0.018(6) -0.001(6)
N4 0.037(7) 0.028(7) 0.041(8) -0.006(5) 0.025(6) -0.006(5)
N5 0.031(6) 0.055(10) 0.049(10) -0.009(8) 0.018(6) -0.007(6)
N6 0.086(12) 0.045(8) 0.071(12) -0.003(8) 0.055(10) -0.014(8)
C1 0.028(6) 0.031(9) 0.031(9) -0.005(7) 0.014(6) -0.005(6)
C2 0.027(8) 0.034(7) 0.039(9) -0.011(7) 0.017(7) -0.011(7)
C3 0.098(16) 0.027(7) 0.078(16) 0.017(10) 0.067(14) 0.013(10)
C4 0.105(19) 0.046(9) 0.11(2) -0.018(13) 0.085(19) -0.003(13)
C5 0.045(12) 0.062(10) 0.060(15) -0.010(11) 0.036(11) -0.003(10)
C6 0.077(14) 0.058(9) 0.079(17) 0.000(12) 0.061(13) -0.003(12)
C7 0.028(7) 0.035(8) 0.033(9) 0.001(6) 0.019(6) -0.010(6)
C8 0.038(9) 0.042(9) 0.048(11) -0.003(8) 0.023(7) 0.001(7)
C9 0.061(11) 0.042(10) 0.055(12) -0.012(8) 0.034(8) -0.003(8)
C10 0.054(10) 0.049(10) 0.039(11) -0.014(8) 0.008(7) -0.026(8)
C11 0.046(10) 0.044(9) 0.043(11) 0.014(8) 0.002(7) 0.001(8)
C12 0.030(7) 0.029(8) 0.022(8) 0.004(6) 0.013(6) 0.004(5)
C13 0.031(7) 0.039(8) 0.018(8) 0.007(6) 0.016(6) -0.003(6)
C14 0.045(9) 0.038(10) 0.051(11) -0.008(8) 0.034(8) -0.006(6)
C15 0.073(9) 0.034(10) 0.057(13) -0.005(8) 0.040(9) -0.006(8)
C16 0.069(9) 0.060(12) 0.051(13) -0.024(11) 0.030(9) -0.028(9)
C17 0.028(9) 0.067(12) 0.051(12) -0.006(9) 0.008(8) -0.018(7)
C18 0.020(7) 0.041(8) 0.031(8) -0.015(6) 0.012(6) -0.010(7)
C19 0.044(10) 0.049(9) 0.053(12) -0.009(8) 0.028(9) 0.002(8)
C20 0.068(14) 0.073(12) 0.083(18) -0.029(10) 0.058(13) -0.012(10)
C21 0.12(2) 0.097(14) 0.10(2) -0.027(14) 0.092(19) -0.035(15)
C22 0.13(2) 0.074(12) 0.070(17) -0.003(13) 0.068(16) -0.025(14)

loop_
_atom_type_symbol
_atom_type_description
_atom_type_scat_dispersion_real
_atom_type_scat_dispersion_imag
_atom_type_scat_source
C C 0.0033 0.0016 'International Tables Vol C Tables 4.2.6.8 and 6.1.1.4'
H H 0.0000 0.0000 'International Tables Vol C Tables 4.2.6.8 and 6.1.1.4'
N N 0.0061 0.0033 'International Tables Vol C Tables 4.2.6.8 and 6.1.1.4'
S S 0.1246 0.1234 'International Tables Vol C Tables 4.2.6.8 and 6.1.1.4'
Pt Pt -1.7033 8.3905 'International Tables Vol C Tables 4.2.6.8 and 6.1.1.4'

loop_
_geom_angle_atom_site_label_1
_geom_angle_atom_site_label_2
_geom_angle_atom_site_label_3
_geom_angle
S2 Pt1 S3 174.04(15)
S2 Pt1 S1 74.23(15)
S3 Pt1 S1 104.82(16)
S2 Pt1 S4 105.80(15)
S3 Pt1 S4 74.76(15)
S1 Pt1 S4 176.28(19)
C1 S1 Pt1 87.2(5)
C1 S2 Pt1 87.0(5)
C12 S3 Pt1 86.5(6)
C12 S4 Pt1 85.8(5)
C1 N1 C7 122.9(14)
C1 N1 C2 122.3(13)
C7 N1 C2 114.8(12)
C2 N2 C6 116.3(16)
C11 N3 C7 117.9(16)
C12 N4 C13 122.3(13)
C12 N4 C18 121.2(13)
C13 N4 C18 116.3(12)
C17 N5 C13 117.6(16)
C22 N6 C18 115.6(19)
N1 C1 S1 123.5(12)
N1 C1 S2 125.0(13)
S1 C1 S2 111.5(8)
N2 C2 C3 125.1(16)
N2 C2 N1 114.6(14)
C3 C2 N1 120.2(15)
C2 C3 C4 117.9(18)
C5 C4 C3 119.2(19)
C4 C5 C6 117.6(19)
N2 C6 C5 123.9(18)
N3 C7 C8 121.7(16)
N3 C7 N1 116.8(15)
C8 C7 N1 121.6(16)
C9 C8 C7 119.9(18)
C10 C9 C8 117.4(18)
C9 C10 C11 120.4(17)
N3 C11 C10 122.8(17)
N4 C12 S3 123.5(12)
N4 C12 S4 124.6(11)
S3 C12 S4 111.9(8)
N5 C13 C14 123.1(18)
N5 C13 N4 114.7(15)
C14 C13 N4 122.2(16)
C15 C14 C13 115.1(19)
C16 C15 C14 123(2)
C15 C16 C17 118.1(19)
N5 C17 C16 122.9(19)
N6 C18 C19 126.6(16)
N6 C18 N4 113.2(13)
C19 C18 N4 120.2(15)
C20 C19 C18 116(2)
C21 C20 C19 121(2)
C20 C21 C22 119.0(19)
N6 C22 C21 122(2)

loop_
_geom_bond_atom_site_label_1
_geom_bond_atom_site_label_2
_geom_bond_distance
Pt1 S2 2.320(4)
Pt1 S3 2.323(4)
Pt1 S1 2.325(4)
Pt1 S4 2.330(4)
S1 C1 1.689(17)
S2 C1 1.702(16)
S3 C12 1.694(14)
S4 C12 1.715(17)
N1 C1 1.360(19)
N1 C7 1.42(2)
N1 C2 1.45(2)
N2 C2 1.31(2)
N2 C6 1.33(2)
N3 C11 1.31(2)
N3 C7 1.33(2)
N4 C12 1.373(19)
N4 C13 1.41(2)
N4 C18 1.43(2)
N5 C17 1.33(2)
N5 C13 1.34(2)
N6 C22 1.32(2)
N6 C18 1.35(2)
C2 C3 1.34(2)
C3 C4 1.40(3)
C4 C5 1.34(3)
C5 C6 1.39(3)
C7 C8 1.40(2)
C8 C9 1.36(3)
C9 C10 1.36(3)
C10 C11 1.37(3)
C13 C14 1.41(2)
C14 C15 1.39(3)
C15 C16 1.31(3)
C16 C17 1.39(3)
C18 C19 1.39(2)
C19 C20 1.38(3)
C20 C21 1.33(3)
C21 C22 1.46(3)
